data_4349636
loop_
_publ_author_name
'Xie, Wei'
'Qin, Jun-Sheng'
'He, Wen-Wen'
'Shao, Kui-Zhan'
'Su, Zhong-Min'
'Du, Dong-Ying'
'Li, Shun-Li'
'Lan, Ya-Qian'

_publ_section_title
;
 Encapsulation of an iridium complex in a metal--organic framework to give
 a composite with efficient white light emission
;
_journal_issue 3
_journal_name_full 'Inorganic Chemistry Frontiers'
_journal_page_first 547
_journal_paper_doi 10.1039/C6QI00528D
_journal_volume 4
_journal_year 2017
_chemical_formula_sum 'C66 H18 N21 O24 Zn8'
_chemical_formula_weight 2012.13
_space_group_IT_number 176
_space_group_name_Hall '-P 6c'
_space_group_name_H-M_alt 'P 63/m'
_symmetry_cell_setting hexagonal
_symmetry_space_group_name_H-M 'P 63/m'
_atom_sites_solution_hydrogens geom
_atom_sites_solution_primary direct
_atom_sites_solution_secondary difmap
_audit_creation_method SHELXL-97
_audit_update_record
;
2015-09-08 deposited with the CCDC.
2017-01-12 downloaded from the CCDC.
;
_cell_angle_alpha 90.000(5)
_cell_angle_beta 90.000(5)
_cell_angle_gamma 120.000(5)
_cell_formula_units_Z 2
_cell_length_a 20.034(5)
_cell_length_b 20.034(5)
_cell_length_c 30.459(5)
_cell_measurement_reflns_used 'total reflection'
_cell_measurement_temperature 293(2)
_cell_volume 10587(4)
_computing_cell_refinement 'SMART (Bruker, 1997)'
_computing_data_collection 'SMART (Bruker, 1997)'
_computing_data_reduction SAINT
_computing_molecular_graphics 'SHELXTL-PLUS (Sheldrick, 1990)'
_computing_publication_material SHELXL-97
_computing_structure_refinement 'SHELXL-97 (Sheldrick, 2008)'
_computing_structure_solution 'SHELXS-97(Sheldrick, 1997)'
_diffrn_ambient_temperature 293(2)
_diffrn_measured_fraction_theta_full 0.982
_diffrn_measured_fraction_theta_max 0.982
_diffrn_measurement_device_type 'Bruker APEX CCD area-detector'
_diffrn_measurement_method '\w scans'
_diffrn_radiation_monochromator graphite
_diffrn_radiation_source 'fine-focus sealed tube'
_diffrn_radiation_type MoK\a
_diffrn_radiation_wavelength 0.71069
_diffrn_reflns_av_R_equivalents 0.2119
_diffrn_reflns_av_sigmaI/netI 0.1501
_diffrn_reflns_limit_h_max 23
_diffrn_reflns_limit_h_min -18
_diffrn_reflns_limit_k_max 15
_diffrn_reflns_limit_k_min -23
_diffrn_reflns_limit_l_max 34
_diffrn_reflns_limit_l_min -36
_diffrn_reflns_number 60098
_diffrn_reflns_theta_full 25.00
_diffrn_reflns_theta_max 25.00
_diffrn_reflns_theta_min 1.17
_exptl_absorpt_coefficient_mu 0.923
_exptl_absorpt_correction_T_max 0.863
_exptl_absorpt_correction_T_min 0.752
_exptl_absorpt_correction_type multi-scan
_exptl_absorpt_process_details 'SADABS(Sheldrick, 1996)'
_exptl_crystal_colour colourless
_exptl_crystal_density_diffrn 0.631
_exptl_crystal_density_method 'not measured'
_exptl_crystal_description block
_exptl_crystal_F_000 1986.0
_exptl_crystal_size_max 0.32
_exptl_crystal_size_mid 0.29
_exptl_crystal_size_min 0.16
_platon_squeeze_details
;
;
_refine_diff_density_max 1.906
_refine_diff_density_min -1.191
_refine_diff_density_rms 0.121
_refine_ls_extinction_method none
_refine_ls_goodness_of_fit_ref 0.976
_refine_ls_hydrogen_treatment mixed
_refine_ls_matrix_type full
_refine_ls_number_parameters 211
_refine_ls_number_reflns 6353
_refine_ls_number_restraints 302
_refine_ls_restrained_S_all 0.995
_refine_ls_R_factor_all 0.1871
_refine_ls_R_factor_gt 0.1030
_refine_ls_shift/su_max 0.016
_refine_ls_shift/su_mean 0.000
_refine_ls_structure_factor_coef Fsqd
_refine_ls_weighting_details 'calc w=1/[\s^2^(Fo^2^)+(0.1489P)^2^+0.0000P] where P=(Fo^2^+2Fc^2^)/3'
_refine_ls_weighting_scheme calc
_refine_ls_wR_factor_gt 0.2483
_refine_ls_wR_factor_ref 0.2822
_reflns_number_gt 3077
_reflns_number_total 6353
_reflns_threshold_expression >2\s(I)
_cod_data_source_file c6qi00528d2.cif
_cod_data_source_block mm
_cod_depositor_comments
;
The following automatic conversions were performed:

data item '_symmetry_cell_setting' value 'Hexagonal' was changed to
'hexagonal' in accordance with the
/home/saulius/struct/COD-crude-data/automatic-downloads/DataCite-retrospective/RSC/depositions/lib/dictionaries/cif_core.dic
dictionary named 'cif_core.dic' version 2.4.2 last updated on
2011-04-26.

Automatic conversion script
Id: cif_fix_values 6909 2019-04-08 15:41:33Z antanas 
;
_cod_database_code 4349636

loop_
_symmetry_equiv_pos_as_xyz
'x, y, z'
'-x, -y, z+1/2'
'-y, x-y, z'
'-x+y, -x, z'
'x-y, x, z+1/2'
'y, -x+y, z+1/2'
'-x, -y, -z'
'x, y, -z-1/2'
'y, -x+y, -z'
'x-y, x, -z'
'-x+y, -x, -z-1/2'
'-y, x-y, -z-1/2'

loop_
_atom_site_label
_atom_site_type_symbol
_atom_site_fract_x
_atom_site_fract_y
_atom_site_fract_z
_atom_site_U_iso_or_equiv
_atom_site_adp_type
_atom_site_occupancy
_atom_site_symmetry_multiplicity
_atom_site_calc_flag
_atom_site_refinement_flags
_atom_site_disorder_group
Zn1 Zn 0.3333 0.6667 0.39545(5) 0.0287(4) Uani 1 3 d S .
Zn2 Zn 0.49141(6) 0.64614(6) 0.43095(3) 0.0437(4) Uani 1 1 d . .
C1 C 0.1838(5) 0.5355(7) 0.3452(3) 0.060(3) Uani 1 1 d U .
C3 C 0.1726(6) 0.5254(6) 0.2966(3) 0.071(3) Uani 1 1 d U .
C2A C 0.2165(18) 0.5969(15) 0.2672(7) 0.055(4) Uani 0.50 1 d PU 1
C4A C 0.1372(13) 0.4641(12) 0.2736(7) 0.056(4) Uani 0.50 1 d PU 1
N4A N 0.084(2) 0.388(2) 0.2870(12) 0.079(6) Uani 0.25 1 d PU 1
C2B C 0.2149(18) 0.6104(16) 0.2791(8) 0.055(4) Uani 0.50 1 d PU 2
C4B C 0.1087(12) 0.4839(12) 0.2753(7) 0.053(4) Uani 0.50 1 d PU 2
N4B N 0.046(2) 0.435(2) 0.3030(12) 0.082(6) Uani 0.25 1 d PU 2
C5 C 0.5376(5) 0.8045(5) 0.4684(3) 0.0459(17) Uani 1 1 d U .
C6 C 0.4988(4) 0.8522(4) 0.4681(2) 0.0264(15) Uani 1 1 d DU .
C7 C 0.5425(4) 0.9292(4) 0.4894(3) 0.0459(18) Uani 1 1 d DU .
H7 H 0.5224 0.9622 0.4887 0.055 Uiso 1 1 calc R .
C8 C 0.6133(5) 0.9532(5) 0.5104(3) 0.0485(19) Uani 1 1 d DU .
C9 C 0.6446(5) 0.9064(5) 0.5099(3) 0.0489(18) Uani 1 1 d U .
H9 H 0.6897 0.9231 0.5260 0.059 Uiso 1 1 calc R .
C10 C 0.6179(5) 0.8399(5) 0.4891(3) 0.0515(19) Uani 1 1 d U .
H10 H 0.6469 0.8154 0.4871 0.062 Uiso 1 1 calc R .
C11 C 0.6531(7) 1.0313(5) 0.5328(3) 0.066(3) Uani 1 1 d DU .
N1 N 0.4908(4) 0.7411(4) 0.4459(2) 0.0351(16) Uani 1 1 d U .
N2 N 0.4310(4) 0.7524(4) 0.4345(2) 0.051(2) Uani 1 1 d U .
N3 N 0.4415(5) 0.8188(5) 0.4461(3) 0.058(2) Uani 1 1 d U .
O1 O 0.2455(4) 0.5844(4) 0.3600(2) 0.067(2) Uani 1 1 d U .
O2 O 0.1249(4) 0.4857(4) 0.3680(2) 0.068(2) Uani 1 1 d U .
O3 O 0.7090(4) 1.0505(3) 0.5523(2) 0.0587(19) Uani 1 1 d U .
O4 O 0.6105(4) 1.0637(4) 0.5324(2) 0.0595(18) Uani 1 1 d U .

loop_
_atom_site_aniso_label
_atom_site_aniso_U_11
_atom_site_aniso_U_22
_atom_site_aniso_U_33
_atom_site_aniso_U_23
_atom_site_aniso_U_13
_atom_site_aniso_U_12
Zn1 0.0251(5) 0.0251(5) 0.0358(9) 0.000 0.000 0.0125(3)
Zn2 0.0449(7) 0.0530(7) 0.0467(6) 0.0014(5) 0.0001(5) 0.0346(6)
C1 0.028(5) 0.083(6) 0.047(5) -0.016(5) -0.002(4) 0.010(4)
C3 0.054(6) 0.075(6) 0.035(5) 0.004(5) 0.013(4) -0.004(5)
C2A 0.061(5) 0.049(6) 0.045(6) 0.012(5) 0.003(5) 0.019(4)
C4A 0.060(6) 0.047(6) 0.040(5) 0.015(5) 0.003(5) 0.010(4)
N4A 0.079(8) 0.072(8) 0.069(8) 0.006(7) 0.003(7) 0.023(6)
C2B 0.059(6) 0.049(6) 0.046(6) 0.013(5) 0.003(5) 0.020(5)
C4B 0.056(6) 0.049(6) 0.038(5) 0.016(5) 0.002(5) 0.014(4)
N4B 0.078(8) 0.076(8) 0.073(8) 0.004(7) 0.004(7) 0.023(6)
C5 0.047(3) 0.039(3) 0.068(3) 0.000(3) -0.003(3) 0.034(3)
C6 0.027(2) 0.027(2) 0.031(2) 0.0010(16) -0.0020(16) 0.0181(16)
C7 0.034(3) 0.046(3) 0.053(3) 0.000(3) 0.006(3) 0.017(3)
C8 0.044(3) 0.039(3) 0.050(3) 0.001(3) -0.005(3) 0.012(3)
C9 0.042(3) 0.042(3) 0.067(4) -0.008(3) -0.001(3) 0.024(3)
C10 0.045(3) 0.051(3) 0.059(3) 0.003(3) -0.014(3) 0.024(3)
C11 0.085(7) 0.065(6) 0.069(6) 0.007(5) 0.012(5) 0.054(6)
N1 0.035(2) 0.035(2) 0.034(2) 0.0114(17) -0.0066(17) 0.0161(17)
N2 0.048(4) 0.045(4) 0.045(4) -0.005(3) -0.003(3) 0.011(3)
N3 0.065(3) 0.055(3) 0.056(3) -0.0026(18) -0.0094(18) 0.032(2)
O1 0.056(4) 0.067(4) 0.043(4) -0.008(3) -0.013(3) 0.005(3)
O2 0.053(4) 0.077(5) 0.041(4) -0.009(3) 0.000(3) 0.007(3)
O3 0.048(4) 0.038(3) 0.083(4) -0.012(3) -0.040(3) 0.016(3)
O4 0.072(4) 0.054(3) 0.045(3) -0.018(3) -0.004(3) 0.025(3)

loop_
_atom_type_symbol
_atom_type_description
_atom_type_scat_dispersion_real
_atom_type_scat_dispersion_imag
_atom_type_scat_source
C C 0.0033 0.0016 'International Tables Vol C Tables 4.2.6.8 and 6.1.1.4'
H H 0.0000 0.0000 'International Tables Vol C Tables 4.2.6.8 and 6.1.1.4'
N N 0.0061 0.0033 'International Tables Vol C Tables 4.2.6.8 and 6.1.1.4'
O O 0.0106 0.0060 'International Tables Vol C Tables 4.2.6.8 and 6.1.1.4'
Zn Zn 0.2839 1.4301 'International Tables Vol C Tables 4.2.6.8 and 6.1.1.4'

loop_
_geom_angle_atom_site_label_1
_geom_angle_atom_site_label_2
_geom_angle_atom_site_label_3
_geom_angle
_geom_angle_site_symmetry_1
_geom_angle_site_symmetry_3
O1 Zn1 O1 94.0(2) 4_565 .
O1 Zn1 O1 94.0(2) 4_565 3_665
O1 Zn1 O1 94.0(2) . 3_665
O1 Zn1 N2 84.3(3) 4_565 3_665
O1 Zn1 N2 88.2(3) . 3_665
O1 Zn1 N2 177.3(3) 3_665 3_665
O1 Zn1 N2 88.2(3) 4_565 .
O1 Zn1 N2 177.3(3) . .
O1 Zn1 N2 84.3(3) 3_665 .
N2 Zn1 N2 93.5(3) 3_665 .
O1 Zn1 N2 177.3(3) 4_565 4_565
O1 Zn1 N2 84.3(3) . 4_565
O1 Zn1 N2 88.2(3) 3_665 4_565
N2 Zn1 N2 93.5(3) 3_665 4_565
N2 Zn1 N2 93.5(3) . 4_565
O4 Zn2 N1 120.3(3) 10_656 .
O4 Zn2 O2 109.5(3) 10_656 3_665
N1 Zn2 O2 113.8(3) . 3_665
O4 Zn2 N3 98.5(3) 10_656 4_565
N1 Zn2 N3 103.1(3) . 4_565
O2 Zn2 N3 110.0(3) 3_665 4_565
O1 C1 O2 125.8(9) . .
O1 C1 C3 119.9(9) . .
O2 C1 C3 114.1(8) . .
C4A C3 C4B 38.2(12) . .
C4A C3 C1 130.3(13) . .
C4B C3 C1 127.9(12) . .
C4A C3 C2A 111.1(13) . .
C4B C3 C2A 103.2(15) . .
C1 C3 C2A 118.2(11) . .
C4A C3 C2B 126.6(14) . .
C4B C3 C2B 110.5(16) . .
C1 C3 C2B 103.1(12) . .
C2A C3 C2B 17.1(14) . .
C2A C2A C3 125.6(9) 8_556 .
C3 C4A N4A 129(2) . .
C3 C4A C4A 123.3(10) . 8_556
N4A C4A C4A 106.8(17) . 8_556
C3 C2B C2B 109.9(9) . 8_556
C3 C4B N4B 113(2) . .
C3 C4B C4B 120.0(10) . 8_556
N4B C4B C4B 126.5(17) . 8_556
N1 C5 C6 105.2(7) . .
N1 C5 C10 136.7(8) . .
C6 C5 C10 117.8(7) . .
N3 C6 C7 136.1(8) . .
N3 C6 C5 107.7(7) . .
C7 C6 C5 115.7(7) . .
C8 C7 C6 121.5(8) . .
C8 C7 H7 119.2 . .
C6 C7 H7 119.3 . .
C9 C8 C7 119.5(8) . .
C9 C8 C11 122.0(9) . .
C7 C8 C11 118.5(9) . .
C10 C9 C8 127.2(9) . .
C10 C9 H9 116.4 . .
C8 C9 H9 116.4 . .
C9 C10 C5 117.7(8) . .
C9 C10 H10 121.2 . .
C5 C10 H10 121.2 . .
O3 C11 O4 127.5(9) . .
O3 C11 C8 119.9(9) . .
O4 C11 C8 111.8(9) . .
C5 N1 N2 103.3(6) . .
C5 N1 Zn2 134.6(5) . .
N2 N1 Zn2 122.1(5) . .
N3 N2 N1 113.3(7) . .
N3 N2 Zn1 125.3(6) . .
N1 N2 Zn1 121.2(5) . .
C6 N3 N2 110.1(8) . .
C6 N3 Zn2 131.4(7) . 3_665
N2 N3 Zn2 118.0(6) . 3_665
C1 O1 Zn1 167.2(7) . .
C1 O2 Zn2 106.6(6) . 4_565
C11 O4 Zn2 115.8(6) . 9_566

loop_
_geom_bond_atom_site_label_1
_geom_bond_atom_site_label_2
_geom_bond_distance
_geom_bond_site_symmetry_2
Zn1 O1 2.020(6) 4_565
Zn1 O1 2.020(6) .
Zn1 O1 2.020(6) 3_665
Zn1 N2 2.197(7) 3_665
Zn1 N2 2.197(7) .
Zn1 N2 2.197(7) 4_565
Zn2 O4 1.945(6) 10_656
Zn2 N1 1.961(7) .
Zn2 O2 1.992(6) 3_665
Zn2 N3 2.123(8) 4_565
C1 O1 1.217(10) .
C1 O2 1.301(11) .
C1 C3 1.494(13) .
C3 C4A 1.28(2) .
C3 C4B 1.30(2) .
C3 C2A 1.54(3) .
C3 C2B 1.57(3) .
C2A C2A 1.05(4) 8_556
C4A N4A 1.41(4) .
C4A C4A 1.44(4) 8_556
C2B C2B 1.77(5) 8_556
C4B N4B 1.42(4) .
C4B C4B 1.54(4) 8_556
C5 N1 1.332(10) .
C5 C6 1.503(10) .
C5 C10 1.533(12) .
C6 N3 1.202(10) .
C6 C7 1.489(8) .
C7 C8 1.405(11) .
C7 H7 0.9300 .
C8 C9 1.365(12) .
C8 C11 1.517(8) .
C9 C10 1.323(12) .
C9 H9 0.9300 .
C10 H10 0.9300 .
C11 O3 1.152(11) .
C11 O4 1.304(11) .
N1 N2 1.371(10) .
N2 N3 1.289(10) .
N3 Zn2 2.123(8) 3_665
O2 Zn2 1.992(6) 4_565
O4 Zn2 1.945(6) 9_566

loop_
_geom_torsion_atom_site_label_1
_geom_torsion_atom_site_label_2
_geom_torsion_atom_site_label_3
_geom_torsion_atom_site_label_4
_geom_torsion
_geom_torsion_site_symmetry_1
_geom_torsion_site_symmetry_4
O1 C1 C3 C4A 140.1(19) . .
O2 C1 C3 C4A -36(2) . .
O1 C1 C3 C4B -170.1(17) . .
O2 C1 C3 C4B 14(2) . .
O1 C1 C3 C2A -32(2) . .
O2 C1 C3 C2A 151.9(17) . .
O1 C1 C3 C2B -40.5(18) . .
O2 C1 C3 C2B 143.4(15) . .
C4A C3 C2A C2A 2(2) . 8_556
C4B C3 C2A C2A -37.1(18) . 8_556
C1 C3 C2A C2A 175.7(7) . 8_556
C2B C3 C2A C2A -155(8) . 8_556
C4B C3 C4A N4A -88(4) . .
C1 C3 C4A N4A 15(4) . .
C2A C3 C4A N4A -172(3) . .
C2B C3 C4A N4A -164(3) . .
C4B C3 C4A C4A 82(2) . 8_556
C1 C3 C4A C4A -174.6(9) . 8_556
C2A C3 C4A C4A -2(2) . 8_556
C2B C3 C4A C4A 6(3) . 8_556
C4A C3 C2B C2B -5(2) . 8_556
C4B C3 C2B C2B -45.4(16) . 8_556
C1 C3 C2B C2B 175.1(6) . 8_556
C2A C3 C2B C2B 22(7) . 8_556
C4A C3 C4B N4B 99(3) . .
C1 C3 C4B N4B -10(3) . .
C2A C3 C4B N4B -153(3) . .
C2B C3 C4B N4B -137(2) . .
C4A C3 C4B C4B -73(2) . 8_556
C1 C3 C4B C4B 177.3(10) . 8_556
C2A C3 C4B C4B 34.5(16) . 8_556
C2B C3 C4B C4B 50.6(17) . 8_556
N1 C5 C6 N3 -3.1(10) . .
C10 C5 C6 N3 171.8(8) . .
N1 C5 C6 C7 -176.7(7) . .
C10 C5 C6 C7 -1.8(11) . .
N3 C6 C7 C8 -174.5(10) . .
C5 C6 C7 C8 -3.3(11) . .
C6 C7 C8 C9 2.7(13) . .
C6 C7 C8 C11 -177.8(8) . .
C7 C8 C9 C10 4.3(15) . .
C11 C8 C9 C10 -175.2(9) . .
C8 C9 C10 C5 -9.4(15) . .
N1 C5 C10 C9 -179.5(10) . .
C6 C5 C10 C9 7.7(12) . .
C9 C8 C11 O3 -4.7(15) . .
C7 C8 C11 O3 175.8(9) . .
C9 C8 C11 O4 -175.0(9) . .
C7 C8 C11 O4 5.5(12) . .
C6 C5 N1 N2 -0.7(8) . .
C10 C5 N1 N2 -174.1(10) . .
C6 C5 N1 Zn2 -177.6(5) . .
C10 C5 N1 Zn2 9.0(16) . .
O4 Zn2 N1 C5 24.6(9) 10_656 .
O2 Zn2 N1 C5 -108.2(8) 3_665 .
N3 Zn2 N1 C5 132.7(8) 4_565 .
O4 Zn2 N1 N2 -151.7(5) 10_656 .
O2 Zn2 N1 N2 75.4(6) 3_665 .
N3 Zn2 N1 N2 -43.6(6) 4_565 .
C5 N1 N2 N3 4.2(9) . .
Zn2 N1 N2 N3 -178.4(6) . .
C5 N1 N2 Zn1 179.4(5) . .
Zn2 N1 N2 Zn1 -3.2(8) . .
O1 Zn1 N2 N3 37.8(7) 4_565 .
O1 Zn1 N2 N3 -176(71) . .
O1 Zn1 N2 N3 132.1(7) 3_665 .
N2 Zn1 N2 N3 -46.3(8) 3_665 .
N2 Zn1 N2 N3 -140.1(6) 4_565 .
O1 Zn1 N2 N1 -136.7(6) 4_565 .
O1 Zn1 N2 N1 10(6) . .
O1 Zn1 N2 N1 -42.5(6) 3_665 .
N2 Zn1 N2 N1 139.1(5) 3_665 .
N2 Zn1 N2 N1 45.4(7) 4_565 .
C7 C6 N3 N2 177.4(9) . .
C5 C6 N3 N2 5.7(10) . .
C7 C6 N3 Zn2 -10.6(16) . 3_665
C5 C6 N3 Zn2 177.7(6) . 3_665
N1 N2 N3 C6 -6.7(10) . .
Zn1 N2 N3 C6 178.4(6) . .
N1 N2 N3 Zn2 -179.9(5) . 3_665
Zn1 N2 N3 Zn2 5.1(10) . 3_665
O2 C1 O1 Zn1 -36(4) . .
C3 C1 O1 Zn1 149(3) . .
O1 Zn1 O1 C1 -97(4) 4_565 .
O1 Zn1 O1 C1 169(4) 3_665 .
N2 Zn1 O1 C1 -13(4) 3_665 .
N2 Zn1 O1 C1 117(6) . .
N2 Zn1 O1 C1 81(4) 4_565 .
O1 C1 O2 Zn2 2.3(14) . 4_565
C3 C1 O2 Zn2 178.2(8) . 4_565
O3 C11 O4 Zn2 -0.1(15) . 9_566
C8 C11 O4 Zn2 169.2(6) . 9_566

loop_
_platon_squeeze_void_nr
_platon_squeeze_void_average_x
_platon_squeeze_void_average_y
_platon_squeeze_void_average_z
_platon_squeeze_void_volume
_platon_squeeze_void_count_electrons
_platon_squeeze_void_content
1 -0.013 -0.008 -0.001 7893 4975 ' '
